data_2013145
loop_
_publ_author_name
'Tsao, Jonglin F.'
'Faruqi, Sana R.'
'Thompson, Hugh W.'
'Lalancette, Roger A.'

_publ_section_title
;
 Two new heterocyclic [3.3.3.0^1,5^]-propellanoid compounds:
 2,8-dioxatricyclo[3.3.3.0^1,5^]undecane-3,7-dione and a related dimer
;
_journal_issue 2
_journal_name_full 'Acta Crystallographica Section C'
_journal_page_first o57
_journal_page_last o59
_journal_paper_doi 10.1107/S0108270102022369
_journal_volume 59
_journal_year 2003
_chemical_formula_moiety 'C18 H22 O7'
_chemical_formula_sum 'C18 H22 O7'
_chemical_formula_weight 350.36
_chemical_melting_point 465
_chemical_name_systematic
;
7,7'-Oxybis(2,8-dioxatricyclo[3.3.3.0^1,5^]undecan-3-one)
;
_space_group_IT_number 43
_symmetry_cell_setting orthorhombic
_symmetry_space_group_name_Hall 'F 2 -2d'
_symmetry_space_group_name_H-M 'F d d 2'
_atom_sites_solution_hydrogens geom
_atom_sites_solution_primary direct
_atom_sites_solution_secondary difmap
_audit_creation_method SHELXL97
_cell_angle_alpha 90
_cell_angle_beta 90
_cell_angle_gamma 90
_cell_formula_units_Z 8
_cell_length_a 11.571(5)
_cell_length_b 27.069(10)
_cell_length_c 10.754(5)
_cell_measurement_reflns_used 20
_cell_measurement_temperature 296(2)
_cell_measurement_theta_max 6.2
_cell_measurement_theta_min 2.7
_cell_volume 3368(2)
_computing_cell_refinement XSCANS
_computing_data_collection 'XSCANS (Siemens, 1996)'
_computing_data_reduction XSCANS
_computing_molecular_graphics SHELXTL
_computing_publication_material SHELXTL
_computing_structure_refinement SHELXTL
_computing_structure_solution 'SHELXTL (Sheldrick, 1997)'
_diffrn_ambient_temperature 296(2)
_diffrn_measured_fraction_theta_full 0.999
_diffrn_measured_fraction_theta_max 0.999
_diffrn_measurement_device_type 'Siemens P4'
_diffrn_measurement_method 2\q/\q
_diffrn_radiation_monochromator graphite
_diffrn_radiation_source 'fine-focus sealed tube'
_diffrn_radiation_type MoK\a
_diffrn_radiation_wavelength 0.71073
_diffrn_reflns_av_R_equivalents 0.061
_diffrn_reflns_av_sigmaI/netI 0.084
_diffrn_reflns_limit_h_max 13
_diffrn_reflns_limit_h_min -13
_diffrn_reflns_limit_k_max 32
_diffrn_reflns_limit_k_min -32
_diffrn_reflns_limit_l_max 12
_diffrn_reflns_limit_l_min -12
_diffrn_reflns_number 1578
_diffrn_reflns_theta_full 24.99
_diffrn_reflns_theta_max 25.0
_diffrn_reflns_theta_min 2.69
_diffrn_standards_decay_% 'variation <1.6'
_diffrn_standards_interval_count 97
_diffrn_standards_number 3
_exptl_absorpt_coefficient_mu 0.106
_exptl_absorpt_correction_T_max 0.99
_exptl_absorpt_correction_T_min 0.96
_exptl_absorpt_correction_type numerical
_exptl_absorpt_process_details '(SHELXTL; Sheldrick, 1997)'
_exptl_crystal_colour colourless
_exptl_crystal_density_diffrn 1.382
_exptl_crystal_density_meas ?
_exptl_crystal_density_method 'not measured'
_exptl_crystal_description parallelepiped
_exptl_crystal_F_000 1488
_exptl_crystal_size_max 0.44
_exptl_crystal_size_mid 0.38
_exptl_crystal_size_min 0.12
_refine_diff_density_max 0.11
_refine_diff_density_min -0.13
_refine_ls_extinction_method none
_refine_ls_goodness_of_fit_ref 1.00
_refine_ls_hydrogen_treatment constr
_refine_ls_matrix_type full
_refine_ls_number_parameters 114
_refine_ls_number_reflns 789
_refine_ls_number_restraints 1
_refine_ls_restrained_S_all 1.00
_refine_ls_R_factor_all 0.105
_refine_ls_R_factor_gt 0.050
_refine_ls_shift/su_max <0.001
_refine_ls_shift/su_mean 0.00
_refine_ls_structure_factor_coef Fsqd
_refine_ls_weighting_details 'calc w = 1/[\s^2^(Fo^2^)+(0.0143P)^2^] where P=(Fo^2^+2Fc^2^)/3'
_refine_ls_weighting_scheme calc
_refine_ls_wR_factor_gt 0.070
_refine_ls_wR_factor_ref 0.082
_reflns_number_gt 463
_reflns_number_total 789
_reflns_threshold_expression I>2\s(I)
_cod_data_source_file fr1401.cif
_cod_data_source_block II
_cod_depositor_comments
;
The following automatic conversions were performed:

'_exptl_crystal_density_meas' value 'not measured' was changed to '?'
- the value is perceived as not measured.

Automatic conversion script
Id: cif_fix_values 3008 2015-01-20 13:52:24Z robertas 
;
_cod_database_code 2013145
_cod_database_fobs_code 2013145

loop_
_symmetry_equiv_pos_as_xyz
'x, y, z'
'-x, -y, z'
'x+1/4, -y+1/4, z+1/4'
'-x+1/4, y+1/4, z+1/4'
'x, y+1/2, z+1/2'
'-x, -y+1/2, z+1/2'
'x+1/4, -y+3/4, z+3/4'
'-x+1/4, y+3/4, z+3/4'
'x+1/2, y, z+1/2'
'-x+1/2, -y, z+1/2'
'x+3/4, -y+1/4, z+3/4'
'-x+3/4, y+1/4, z+3/4'
'x+1/2, y+1/2, z'
'-x+1/2, -y+1/2, z'
'x+3/4, -y+3/4, z+1/4'
'-x+3/4, y+3/4, z+1/4'

loop_
_atom_site_label
_atom_site_fract_x
_atom_site_fract_y
_atom_site_fract_z
_atom_site_U_iso_or_equiv
_atom_site_adp_type
_atom_site_calc_flag
_atom_site_refinement_flags
_atom_site_occupancy
_atom_site_disorder_assembly
_atom_site_disorder_group
_atom_site_type_symbol
O2 0.6380(3) 0.35079(12) 0.5720(3) 0.0636(10) Uani d . 1 . . O
O3 0.7379(3) 0.36642(13) 0.7441(4) 0.0851(13) Uani d . 1 . . O
O7 0.7500 0.2500 0.5725(4) 0.0586(13) Uani d S 1 . . O
O8 0.6108(3) 0.28387(14) 0.4388(3) 0.0679(11) Uani d . 1 . . O
C1 0.5562(5) 0.31514(18) 0.5266(5) 0.0539(13) Uani d . 1 . . C
C3 0.6640(5) 0.34280(19) 0.6933(5) 0.0582(15) Uani d . 1 . . C
C4 0.5898(4) 0.30279(16) 0.7460(4) 0.0560(13) Uani d . 1 . . C
C5 0.5182(4) 0.28239(17) 0.6385(5) 0.0517(13) Uani d . 1 . . C
C6 0.5524(5) 0.23048(18) 0.5958(5) 0.0632(16) Uani d . 1 . . C
C7 0.6472(5) 0.24046(18) 0.5046(6) 0.0662(15) Uani d . 1 . . C
C9 0.4486(4) 0.3397(2) 0.4729(6) 0.0738(18) Uani d . 1 . . C
C10 0.3504(5) 0.3049(2) 0.5156(6) 0.0795(18) Uani d . 1 . . C
C11 0.3872(5) 0.2900(2) 0.6461(5) 0.0710(17) Uani d . 1 . . C
H4A 0.5397 0.3159 0.8104 0.067 Uiso calc R 1 . . H
H4B 0.6373 0.2769 0.7820 0.067 Uiso calc R 1 . . H
H6A 0.5799 0.2107 0.6650 0.076 Uiso calc R 1 . . H
H6B 0.4880 0.2137 0.5565 0.076 Uiso calc R 1 . . H
H7B 0.6575 0.2125 0.4477 0.079 Uiso calc R 1 . . H
H9A 0.4525 0.3415 0.3830 0.089 Uiso calc R 1 . . H
H9B 0.4383 0.3727 0.5063 0.089 Uiso calc R 1 . . H
H10A 0.2767 0.3220 0.5169 0.095 Uiso calc R 1 . . H
H10B 0.3445 0.2763 0.4616 0.095 Uiso calc R 1 . . H
H11A 0.3489 0.2597 0.6712 0.085 Uiso calc R 1 . . H
H11B 0.3684 0.3157 0.7055 0.085 Uiso calc R 1 . . H

loop_
_atom_site_aniso_label
_atom_site_aniso_U_11
_atom_site_aniso_U_22
_atom_site_aniso_U_33
_atom_site_aniso_U_12
_atom_site_aniso_U_13
_atom_site_aniso_U_23
O2 0.068(2) 0.054(2) 0.069(3) -0.0108(19) -0.014(2) 0.012(2)
O3 0.086(3) 0.078(3) 0.092(3) -0.023(2) -0.028(3) -0.014(2)
O7 0.059(3) 0.068(3) 0.049(3) 0.008(3) 0.000 0.000
O8 0.075(3) 0.082(3) 0.047(2) 0.011(2) -0.003(2) 0.001(2)
C1 0.061(3) 0.050(3) 0.051(3) 0.001(3) -0.012(3) 0.002(3)
C3 0.062(4) 0.056(4) 0.057(4) 0.007(3) -0.010(3) -0.006(3)
C4 0.066(3) 0.051(3) 0.051(3) -0.003(3) 0.000(3) -0.001(3)
C5 0.055(3) 0.045(3) 0.056(3) -0.006(3) 0.001(3) -0.003(3)
C6 0.070(4) 0.055(4) 0.065(4) -0.005(3) -0.005(3) -0.002(3)
C7 0.085(4) 0.054(3) 0.060(4) 0.012(3) -0.010(4) -0.013(3)
C9 0.068(4) 0.075(4) 0.079(5) 0.003(3) -0.017(4) 0.008(3)
C10 0.065(4) 0.089(4) 0.085(5) 0.007(3) -0.022(4) -0.015(4)
C11 0.067(4) 0.072(4) 0.074(4) -0.007(3) 0.009(4) -0.016(3)

loop_
_atom_type_symbol
_atom_type_description
_atom_type_scat_dispersion_real
_atom_type_scat_dispersion_imag
_atom_type_scat_source
C C 0.0033 0.0016 'International Tables Vol C Tables 4.2.6.8 and 6.1.1.4'
H H 0.0000 0.0000 'International Tables Vol C Tables 4.2.6.8 and 6.1.1.4'
O O 0.0106 0.0060 'International Tables Vol C Tables 4.2.6.8 and 6.1.1.4'

loop_
_geom_angle_atom_site_label_1
_geom_angle_atom_site_label_2
_geom_angle_atom_site_label_3
_geom_angle_site_symmetry_3
_geom_angle
C3 O2 C1 . 111.4(4)
C7 O7 C7 14_655 118.1(6)
C1 O8 C7 . 106.9(4)
O8 C1 O2 . 109.5(4)
O8 C1 C9 . 111.8(5)
O2 C1 C9 . 111.9(4)
O8 C1 C5 . 107.5(4)
O2 C1 C5 . 107.8(4)
C9 C1 C5 . 108.1(4)
O3 C3 O2 . 120.8(5)
O3 C3 C4 . 128.5(5)
O2 C3 C4 . 110.7(5)
C3 C4 C5 . 106.6(4)
C4 C5 C6 . 114.8(4)
C4 C5 C11 . 116.6(5)
C6 C5 C11 . 113.3(4)
C4 C5 C1 . 103.1(3)
C6 C5 C1 . 102.6(4)
C11 C5 C1 . 104.1(4)
C7 C6 C5 . 102.7(4)
O7 C7 O8 . 110.5(4)
O7 C7 C6 . 108.1(5)
O8 C7 C6 . 104.9(4)
C1 C9 C10 . 102.8(4)
C11 C10 C9 . 103.3(5)
C10 C11 C5 . 105.3(5)
C3 C4 H4A . 110.4
C5 C4 H4A . 110.4
C3 C4 H4B . 110.4
C5 C4 H4B . 110.4
H4A C4 H4B . 108.6
C7 C6 H6A . 111.2
C5 C6 H6A . 111.2
C7 C6 H6B . 111.2
C5 C6 H6B . 111.2
H6A C6 H6B . 109.1
O7 C7 H7B . 111.1
O8 C7 H7B . 111.1
C6 C7 H7B . 111.1
C1 C9 H9A . 111.2
C10 C9 H9A . 111.2
C1 C9 H9B . 111.2
C10 C9 H9B . 111.2
H9A C9 H9B . 109.1
C11 C10 H10A . 111.1
C9 C10 H10A . 111.1
C11 C10 H10B . 111.1
C9 C10 H10B . 111.1
H10A C10 H10B . 109.1
C10 C11 H11A . 110.7
C5 C11 H11A . 110.7
C10 C11 H11B . 110.7
C5 C11 H11B . 110.7
H11A C11 H11B . 108.8

loop_
_geom_bond_atom_site_label_1
_geom_bond_atom_site_label_2
_geom_bond_site_symmetry_2
_geom_bond_distance
_geom_bond_publ_flag
O2 C3 . 1.356(6) ?
O2 C1 . 1.437(6) ?
O3 C3 . 1.199(5) ?
O7 C7 . 1.419(5) ?
O7 C7 14_655 1.419(5) ?
O8 C1 . 1.417(6) ?
O8 C7 . 1.435(6) ?
C1 C9 . 1.525(6) ?
C1 C5 . 1.558(7) ?
C3 C4 . 1.494(6) ?
C4 C5 . 1.526(6) ?
C5 C6 . 1.531(6) ?
C5 C11 . 1.531(6) ?
C6 C7 . 1.496(7) ?
C9 C10 . 1.545(7) ?
C10 C11 . 1.521(7) ?
C4 H4A . 0.9700 ?
C4 H4B . 0.9700 ?
C6 H6A . 0.9700 ?
C6 H6B . 0.9700 ?
C7 H7B . 0.9800 ?
C9 H9A . 0.9700 ?
C9 H9B . 0.9700 ?
C10 H10A . 0.9700 ?
C10 H10B . 0.9700 ?
C11 H11A . 0.9700 ?
C11 H11B . 0.9700 ?

loop_
_geom_torsion_atom_site_label_1
_geom_torsion_atom_site_label_2
_geom_torsion_atom_site_label_3
_geom_torsion_atom_site_label_4
_geom_torsion_site_symmetry_1
_geom_torsion
C7 O8 C1 O2 . 95.9(5)
C7 O8 C1 C9 . -139.5(4)
C7 O8 C1 C5 . -21.0(5)
C3 O2 C1 O8 . -111.7(4)
C3 O2 C1 C9 . 123.7(5)
C3 O2 C1 C5 . 5.0(5)
C1 O2 C3 O3 . 173.9(5)
C1 O2 C3 C4 . -6.2(5)
O3 C3 C4 C5 . -175.2(5)
O2 C3 C4 C5 . 4.9(5)
C3 C4 C5 C6 . 109.0(4)
C3 C4 C5 C11 . -115.1(5)
C3 C4 C5 C1 . -1.7(5)
O8 C1 C5 C4 . 116.3(4)
O2 C1 C5 C4 . -1.7(5)
C9 C1 C5 C4 . -122.8(5)
O8 C1 C5 C6 . -3.3(5)
O2 C1 C5 C6 . -121.2(4)
C9 C1 C5 C6 . 117.6(5)
O8 C1 C5 C11 . -121.5(4)
O2 C1 C5 C11 . 120.5(4)
C9 C1 C5 C11 . -0.6(5)
C4 C5 C6 C7 . -86.2(5)
C11 C5 C6 C7 . 136.4(5)
C1 C5 C6 C7 . 24.8(5)
C7 O7 C7 O8 14_655 -67.0(4)
C7 O7 C7 C6 14_655 178.7(4)
C1 O8 C7 O7 . -78.4(5)
C1 O8 C7 C6 . 37.8(5)
C5 C6 C7 O7 . 79.2(5)
C5 C6 C7 O8 . -38.7(5)
O8 C1 C9 C10 . 95.0(5)
O2 C1 C9 C10 . -141.7(5)
C5 C1 C9 C10 . -23.1(6)
C1 C9 C10 C11 . 38.3(5)
C9 C10 C11 C5 . -39.7(5)
C4 C5 C11 C10 . 137.6(4)
C6 C5 C11 C10 . -85.8(5)
C1 C5 C11 C10 . 24.8(5)
